data_4509052
loop_
_publ_author_name
'Wang, Zuo-Wei'
'Ji, Chang-Chun'
'Li, Jing'
'Guo, Zi-Jian'
'Li, Yi-Zhi'
'Zheng, He-Gen'

_publ_section_title
;
 Synthesis, X-ray Structures, and Fluorescent Properties of Coordination
 Networks Constructed from 2-(2-Pyridinyl-benzimidazolyl) Acetic Anion
;
_journal_issue 1
_journal_name_full 'Crystal Growth &amp; Design'
_journal_page_first 475
_journal_paper_doi 10.1021/cg8007393
_journal_volume 9
_journal_year 2009
_chemical_formula_sum 'C28 H20 Cd N6 O4'
_chemical_formula_weight 616.90
_chemical_name_systematic
; 
 ? 
;
_space_group_IT_number 14
_symmetry_cell_setting monoclinic
_symmetry_space_group_name_Hall '-P 2ybc'
_symmetry_space_group_name_H-M 'P 1 21/c 1'
_atom_sites_solution_hydrogens geom
_atom_sites_solution_primary direct
_atom_sites_solution_secondary difmap
_audit_creation_method SHELXL-97
_cell_angle_alpha 90.00
_cell_angle_beta 111.250(11)
_cell_angle_gamma 90.00
_cell_formula_units_Z 4
_cell_length_a 13.785(3)
_cell_length_b 8.4298(18)
_cell_length_c 22.060(4)
_cell_measurement_temperature 298(2)
_cell_volume 2389.2(9)
_computing_cell_refinement SMART
_computing_data_collection 'SMART (Bruker, 2000)'
_computing_data_reduction 'SAINT (Bruker, 2000)'
_computing_molecular_graphics SHELXTL
_computing_publication_material SHELXTL
_computing_structure_refinement SHELXTL
_computing_structure_solution 'SHELXTL (Bruker, 2000)'
_diffrn_ambient_temperature 298(2)
_diffrn_measured_fraction_theta_full 0.994
_diffrn_measured_fraction_theta_max 0.994
_diffrn_radiation_monochromator graphite
_diffrn_radiation_source 'fine-focus sealed tube'
_diffrn_radiation_type MoK\a
_diffrn_radiation_wavelength 0.71073
_diffrn_reflns_av_R_equivalents 0.0428
_diffrn_reflns_av_sigmaI/netI 0.0754
_diffrn_reflns_limit_h_max 16
_diffrn_reflns_limit_h_min -11
_diffrn_reflns_limit_k_max 10
_diffrn_reflns_limit_k_min -10
_diffrn_reflns_limit_l_max 26
_diffrn_reflns_limit_l_min -27
_diffrn_reflns_number 12454
_diffrn_reflns_theta_full 26.00
_diffrn_reflns_theta_max 26.00
_diffrn_reflns_theta_min 1.98
_exptl_absorpt_coefficient_mu 0.965
_exptl_absorpt_correction_T_max 0.8015
_exptl_absorpt_correction_T_min 0.7607
_exptl_absorpt_correction_type multi-scan
_exptl_absorpt_process_details 'SADABS; Bruker, 2000'
_exptl_crystal_density_diffrn 1.715
_exptl_crystal_density_method 'not measured'
_exptl_crystal_F_000 1240
_exptl_crystal_size_max 0.30
_exptl_crystal_size_mid 0.26
_exptl_crystal_size_min 0.24
_refine_diff_density_max 0.933
_refine_diff_density_min -0.962
_refine_diff_density_rms 0.090
_refine_ls_extinction_method none
_refine_ls_goodness_of_fit_ref 1.035
_refine_ls_hydrogen_treatment constr
_refine_ls_matrix_type full
_refine_ls_number_parameters 352
_refine_ls_number_reflns 4673
_refine_ls_number_restraints 0
_refine_ls_restrained_S_all 1.035
_refine_ls_R_factor_all 0.0755
_refine_ls_R_factor_gt 0.0482
_refine_ls_shift/su_max 0.000
_refine_ls_shift/su_mean 0.000
_refine_ls_structure_factor_coef Fsqd
_refine_ls_weighting_details 'calc w=1/[\s^2^(Fo^2^)+(0.0409P)^2^+0.0000P] where P=(Fo^2^+2Fc^2^)/3'
_refine_ls_weighting_scheme calc
_refine_ls_wR_factor_gt 0.0897
_refine_ls_wR_factor_ref 0.0938
_reflns_number_gt 3361
_reflns_number_total 4673
_reflns_threshold_expression >2sigma(I)
_cod_data_source_file cg8007393sup1.cif
_cod_data_source_block 1
_cod_depositor_comments
;
The following automatic conversions were performed:

'_symmetry_cell_setting' value 'Monoclinic' changed to 'monoclinic'
according to /home/saulius/struct/CIF-dictionaries/cif_core.dic
dictionary named 'cif_core.dic' version 2.4.2 from 2011-04-26.

Automatic conversion script
Id: cif_fix_values 1891 2012-01-12 08:04:46Z andrius 
;
_cod_original_cell_volume 2389.2(8)
_cod_original_sg_symbol_H-M 'P 21/c'
_cod_database_code 4509052

loop_
_symmetry_equiv_pos_as_xyz
'x, y, z'
'-x, y+1/2, -z+1/2'
'-x, -y, -z'
'x, -y-1/2, z-1/2'

loop_
_atom_site_label
_atom_site_type_symbol
_atom_site_fract_x
_atom_site_fract_y
_atom_site_fract_z
_atom_site_U_iso_or_equiv
_atom_site_adp_type
_atom_site_occupancy
_atom_site_symmetry_multiplicity
_atom_site_calc_flag
_atom_site_refinement_flags
C1 C 0.1813(3) 0.4466(5) 0.0581(2) 0.0327(9) Uani 1 1 d .
C2 C 0.2187(4) 0.3751(6) 0.1193(2) 0.0433(11) Uani 1 1 d .
H2 H 0.2575 0.2821 0.1265 0.052 Uiso 1 1 calc R
C3 C 0.1961(3) 0.4470(6) 0.1683(2) 0.0433(12) Uani 1 1 d .
H3 H 0.2184 0.4006 0.2094 0.052 Uiso 1 1 calc R
C4 C 0.1408(4) 0.5871(7) 0.1577(2) 0.0496(13) Uani 1 1 d .
H4 H 0.1279 0.6329 0.1924 0.060 Uiso 1 1 calc R
C5 C 0.1038(3) 0.6624(7) 0.0986(3) 0.0463(12) Uani 1 1 d .
H5 H 0.0660 0.7563 0.0923 0.056 Uiso 1 1 calc R
C6 C 0.1262(4) 0.5900(6) 0.0489(2) 0.0404(11) Uani 1 1 d .
C7 C 0.1390(4) 0.5061(5) -0.0430(2) 0.0380(10) Uani 1 1 d .
C8 C 0.1267(4) 0.4913(6) -0.1117(2) 0.0427(11) Uani 1 1 d .
C9 C 0.1019(4) 0.6139(6) -0.1565(2) 0.0467(12) Uani 1 1 d .
H9 H 0.0935 0.7171 -0.1443 0.056 Uiso 1 1 calc R
C10 C 0.0901(4) 0.5783(7) -0.2199(3) 0.0536(14) Uani 1 1 d .
H10 H 0.0729 0.6584 -0.2510 0.064 Uiso 1 1 calc R
C11 C 0.1031(4) 0.4298(7) -0.2372(2) 0.0474(12) Uani 1 1 d .
H11 H 0.0923 0.4046 -0.2802 0.057 Uiso 1 1 calc R
C12 C 0.1334(4) 0.3141(6) -0.1888(2) 0.0463(12) Uani 1 1 d .
H12 H 0.1459 0.2116 -0.1998 0.056 Uiso 1 1 calc R
C13 C 0.0370(3) 0.7646(5) -0.0453(2) 0.0395(10) Uani 1 1 d .
H13A H -0.0097 0.7866 -0.0223 0.047 Uiso 1 1 calc R
H13B H -0.0055 0.7393 -0.0900 0.047 Uiso 1 1 calc R
C14 C 0.0999(4) 0.9132(6) -0.0447(3) 0.0500(12) Uani 1 1 d .
C15 C 0.3898(3) 0.0473(5) 0.1110(2) 0.0364(10) Uani 1 1 d .
C16 C 0.3167(4) -0.0330(6) 0.1300(2) 0.0452(12) Uani 1 1 d .
H16 H 0.2472 -0.0403 0.1028 0.054 Uiso 1 1 calc R
C17 C 0.3530(4) -0.1009(7) 0.1911(2) 0.0563(14) Uani 1 1 d .
H17 H 0.3065 -0.1549 0.2055 0.068 Uiso 1 1 calc R
C18 C 0.4559(4) -0.0913(7) 0.2315(2) 0.0517(13) Uani 1 1 d .
H18 H 0.4772 -0.1411 0.2719 0.062 Uiso 1 1 calc R
C19 C 0.5270(4) -0.0114(6) 0.2141(2) 0.0501(12) Uani 1 1 d .
H19 H 0.5961 -0.0025 0.2419 0.060 Uiso 1 1 calc R
C20 C 0.4918(4) 0.0560(5) 0.1532(2) 0.0373(10) Uani 1 1 d .
C21 C 0.4714(3) 0.1773(6) 0.0601(2) 0.0398(10) Uani 1 1 d .
C22 C 0.4882(4) 0.2557(6) 0.0056(2) 0.0385(10) Uani 1 1 d .
C23 C 0.5839(4) 0.2525(6) -0.0020(2) 0.0454(11) Uani 1 1 d .
H23 H 0.6413 0.2042 0.0288 0.055 Uiso 1 1 calc R
C24 C 0.5914(4) 0.3229(6) -0.0564(2) 0.0510(13) Uani 1 1 d .
H24 H 0.6545 0.3245 -0.0627 0.061 Uiso 1 1 calc R
C25 C 0.5056(5) 0.3896(6) -0.1006(3) 0.0512(13) Uani 1 1 d .
H25 H 0.5091 0.4374 -0.1378 0.061 Uiso 1 1 calc R
C26 C 0.4134(5) 0.3863(6) -0.0902(2) 0.0508(13) Uani 1 1 d .
H26 H 0.3548 0.4308 -0.1215 0.061 Uiso 1 1 calc R
C27 C 0.6512(3) 0.1844(6) 0.1495(2) 0.0422(11) Uani 1 1 d .
H27A H 0.6663 0.2111 0.1948 0.051 Uiso 1 1 calc R
H27B H 0.6633 0.2787 0.1281 0.051 Uiso 1 1 calc R
C28 C 0.7272(3) 0.0561(5) 0.1464(2) 0.0333(9) Uani 1 1 d .
Cd1 Cd 0.23679(2) 0.16926(4) -0.041237(15) 0.03270(11) Uani 1 1 d .
N1 N 0.1450(3) 0.3457(5) -0.12732(17) 0.0379(8) Uani 1 1 d .
N2 N 0.1860(3) 0.3964(5) -0.00033(19) 0.0425(9) Uani 1 1 d .
N3 N 0.4035(3) 0.3220(5) -0.03702(17) 0.0395(9) Uani 1 1 d .
N4 N 0.3775(3) 0.1236(5) 0.05358(18) 0.0401(9) Uani 1 1 d .
N11 N 0.5433(3) 0.1429(5) 0.12061(17) 0.0389(9) Uani 1 1 d .
N12 N 0.0999(3) 0.6276(4) -0.01596(18) 0.0396(9) Uani 1 1 d .
O1 O 0.1917(3) 0.9103(4) -0.02215(19) 0.0570(10) Uani 1 1 d .
O2 O 0.0487(3) 1.0319(4) -0.07050(17) 0.0534(9) Uani 1 1 d .
O3 O 0.6899(2) -0.0469(4) 0.10392(15) 0.0452(8) Uani 1 1 d .
O4 O 0.8162(3) 0.0675(4) 0.18581(17) 0.0542(9) Uani 1 1 d .

loop_
_atom_site_aniso_label
_atom_site_aniso_U_11
_atom_site_aniso_U_22
_atom_site_aniso_U_33
_atom_site_aniso_U_23
_atom_site_aniso_U_13
_atom_site_aniso_U_12
C1 0.025(2) 0.033(2) 0.044(2) -0.0039(19) 0.0162(18) -0.0016(17)
C2 0.038(3) 0.045(3) 0.047(3) 0.000(2) 0.016(2) 0.003(2)
C3 0.033(2) 0.060(3) 0.033(2) 0.006(2) 0.0064(19) -0.002(2)
C4 0.048(3) 0.061(3) 0.051(3) -0.020(3) 0.031(2) -0.012(3)
C5 0.030(2) 0.046(3) 0.067(3) -0.019(3) 0.023(2) -0.010(2)
C6 0.039(2) 0.030(2) 0.050(3) -0.005(2) 0.014(2) -0.007(2)
C7 0.048(3) 0.028(2) 0.033(2) -0.0042(19) 0.0086(19) -0.006(2)
C8 0.046(3) 0.037(3) 0.041(3) 0.008(2) 0.010(2) -0.005(2)
C9 0.051(3) 0.038(3) 0.049(3) 0.003(2) 0.016(2) -0.003(2)
C10 0.058(3) 0.049(3) 0.049(3) 0.024(3) 0.013(2) 0.007(3)
C11 0.041(3) 0.059(4) 0.045(3) -0.003(2) 0.019(2) 0.000(2)
C12 0.044(3) 0.046(3) 0.038(2) -0.001(2) 0.003(2) -0.002(2)
C13 0.034(2) 0.036(2) 0.055(3) -0.001(2) 0.024(2) 0.0098(19)
C14 0.043(3) 0.029(3) 0.074(4) -0.004(3) 0.017(3) -0.002(2)
C15 0.037(2) 0.032(2) 0.036(2) -0.0026(18) 0.008(2) 0.0015(18)
C16 0.050(3) 0.042(3) 0.039(3) -0.001(2) 0.010(2) -0.009(2)
C17 0.056(3) 0.068(4) 0.044(3) 0.008(3) 0.016(3) -0.013(3)
C18 0.054(3) 0.061(3) 0.033(2) 0.006(2) 0.008(2) -0.010(3)
C19 0.045(3) 0.051(3) 0.042(3) 0.002(2) 0.001(2) -0.006(2)
C20 0.038(2) 0.031(2) 0.040(2) -0.0048(19) 0.012(2) -0.0024(19)
C21 0.031(2) 0.044(3) 0.043(2) -0.006(2) 0.0112(19) 0.008(2)
C22 0.046(3) 0.036(3) 0.035(2) -0.013(2) 0.017(2) -0.005(2)
C23 0.038(3) 0.048(3) 0.054(3) 0.001(2) 0.022(2) 0.001(2)
C24 0.064(3) 0.044(3) 0.058(3) -0.005(3) 0.038(3) -0.017(3)
C25 0.078(4) 0.043(3) 0.045(3) -0.002(2) 0.037(3) -0.013(3)
C26 0.070(4) 0.049(3) 0.034(2) 0.004(2) 0.020(2) -0.001(3)
C27 0.038(2) 0.050(3) 0.037(2) -0.016(2) 0.0120(19) -0.009(2)
C28 0.032(2) 0.034(2) 0.038(2) -0.0027(19) 0.0171(19) -0.0050(18)
Cd1 0.03381(17) 0.03060(17) 0.03276(16) -0.00058(15) 0.01096(12) 0.00350(15)
N1 0.040(2) 0.036(2) 0.039(2) -0.0007(17) 0.0146(16) -0.0011(17)
N2 0.048(2) 0.032(2) 0.047(2) 0.0021(18) 0.0162(19) 0.0055(18)
N3 0.046(2) 0.034(2) 0.038(2) -0.0040(17) 0.0159(17) -0.0017(18)
N4 0.033(2) 0.046(2) 0.038(2) -0.0057(17) 0.0095(16) 0.0007(16)
N11 0.040(2) 0.037(2) 0.038(2) -0.0112(16) 0.0129(17) 0.0013(16)
N12 0.046(2) 0.024(2) 0.042(2) -0.0003(15) 0.0080(18) -0.0004(16)
O1 0.049(2) 0.047(2) 0.069(2) 0.0057(18) 0.0136(19) -0.0125(18)
O2 0.048(2) 0.054(2) 0.056(2) 0.0123(18) 0.0175(18) -0.0056(18)
O3 0.0334(17) 0.050(2) 0.0494(19) -0.0232(16) 0.0118(15) -0.0009(14)
O4 0.0387(19) 0.051(2) 0.059(2) -0.0061(18) 0.0023(17) 0.0028(16)

loop_
_atom_type_symbol
_atom_type_description
_atom_type_scat_dispersion_real
_atom_type_scat_dispersion_imag
_atom_type_scat_source
C C 0.0033 0.0016 'International Tables Vol C Tables 4.2.6.8 and 6.1.1.4'
H H 0.0000 0.0000 'International Tables Vol C Tables 4.2.6.8 and 6.1.1.4'
N N 0.0061 0.0033 'International Tables Vol C Tables 4.2.6.8 and 6.1.1.4'
O O 0.0106 0.0060 'International Tables Vol C Tables 4.2.6.8 and 6.1.1.4'
Cd Cd -0.8075 1.2024 'International Tables Vol C Tables 4.2.6.8 and 6.1.1.4'

loop_
_geom_angle_atom_site_label_1
_geom_angle_atom_site_label_2
_geom_angle_atom_site_label_3
_geom_angle
_geom_angle_site_symmetry_1
_geom_angle_site_symmetry_3
N2 C1 C2 130.2(4) . .
N2 C1 C6 109.6(4) . .
C2 C1 C6 120.3(4) . .
C3 C2 C1 117.6(4) . .
C3 C2 H2 121.2 . .
C1 C2 H2 121.2 . .
C2 C3 C4 120.9(4) . .
C2 C3 H3 119.6 . .
C4 C3 H3 119.6 . .
C5 C4 C3 123.4(4) . .
C5 C4 H4 118.3 . .
C3 C4 H4 118.3 . .
C4 C5 C6 115.9(5) . .
C4 C5 H5 122.1 . .
C6 C5 H5 122.1 . .
N12 C6 C5 132.1(5) . .
N12 C6 C1 105.9(4) . .
C5 C6 C1 122.0(5) . .
N2 C7 N12 112.4(4) . .
N2 C7 C8 121.5(4) . .
N12 C7 C8 126.1(4) . .
N1 C8 C9 121.7(4) . .
N1 C8 C7 112.8(4) . .
C9 C8 C7 125.5(5) . .
C10 C9 C8 118.0(5) . .
C10 C9 H9 121.0 . .
C8 C9 H9 121.0 . .
C11 C10 C9 120.8(5) . .
C11 C10 H10 119.6 . .
C9 C10 H10 119.6 . .
C10 C11 C12 118.1(5) . .
C10 C11 H11 121.0 . .
C12 C11 H11 121.0 . .
N1 C12 C11 122.1(5) . .
N1 C12 H12 118.9 . .
C11 C12 H12 118.9 . .
N12 C13 C14 113.9(4) . .
N12 C13 H13A 108.8 . .
C14 C13 H13A 108.8 . .
N12 C13 H13B 108.8 . .
C14 C13 H13B 108.8 . .
H13A C13 H13B 107.7 . .
O1 C14 O2 123.8(5) . .
O1 C14 C13 120.5(5) . .
O2 C14 C13 115.6(4) . .
N4 C15 C20 110.6(4) . .
N4 C15 C16 129.9(4) . .
C20 C15 C16 119.5(4) . .
C17 C16 C15 116.6(5) . .
C17 C16 H16 121.7 . .
C15 C16 H16 121.7 . .
C18 C17 C16 122.1(5) . .
C18 C17 H17 118.9 . .
C16 C17 H17 118.9 . .
C19 C18 C17 121.8(5) . .
C19 C18 H18 119.1 . .
C17 C18 H18 119.1 . .
C18 C19 C20 116.6(5) . .
C18 C19 H19 121.7 . .
C20 C19 H19 121.7 . .
C19 C20 C15 123.4(4) . .
C19 C20 N11 131.2(4) . .
C15 C20 N11 105.4(4) . .
N4 C21 N11 111.4(4) . .
N4 C21 C22 120.2(4) . .
N11 C21 C22 128.4(4) . .
N3 C22 C23 123.4(4) . .
N3 C22 C21 114.4(4) . .
C23 C22 C21 122.1(4) . .
C24 C23 C22 118.2(5) . .
C24 C23 H23 120.9 . .
C22 C23 H23 120.9 . .
C25 C24 C23 119.1(5) . .
C25 C24 H24 120.5 . .
C23 C24 H24 120.5 . .
C24 C25 C26 119.4(5) . .
C24 C25 H25 120.3 . .
C26 C25 H25 120.3 . .
N3 C26 C25 123.2(5) . .
N3 C26 H26 118.4 . .
C25 C26 H26 118.4 . .
N11 C27 C28 115.2(4) . .
N11 C27 H27A 108.5 . .
C28 C27 H27A 108.5 . .
N11 C27 H27B 108.5 . .
C28 C27 H27B 108.5 . .
H27A C27 H27B 107.5 . .
O4 C28 O3 128.6(4) . .
O4 C28 C27 116.1(4) . .
O3 C28 C27 115.2(4) . .
O3 Cd1 N4 93.63(12) 3_655 .
O3 Cd1 N2 152.16(14) 3_655 .
N4 Cd1 N2 93.31(13) . .
O3 Cd1 O1 83.71(13) 3_655 1_545
N4 Cd1 O1 82.70(13) . 1_545
N2 Cd1 O1 123.93(15) . 1_545
O3 Cd1 N1 91.35(12) 3_655 .
N4 Cd1 N1 148.65(13) . .
N2 Cd1 N1 69.42(13) . .
O1 Cd1 N1 128.63(13) 1_545 .
O3 Cd1 N3 70.13(12) 3_655 .
N4 Cd1 N3 67.05(13) . .
N2 Cd1 N3 87.98(13) . .
O1 Cd1 N3 137.72(13) 1_545 .
N1 Cd1 N3 85.79(12) . .
C8 N1 C12 119.1(4) . .
C8 N1 Cd1 117.8(3) . .
C12 N1 Cd1 121.3(3) . .
C7 N2 C1 106.0(4) . .
C7 N2 Cd1 116.2(3) . .
C1 N2 Cd1 137.4(3) . .
C22 N3 C26 116.6(4) . .
C22 N3 Cd1 110.8(3) . .
C26 N3 Cd1 122.4(3) . .
C21 N4 C15 105.7(4) . .
C21 N4 Cd1 120.4(3) . .
C15 N4 Cd1 133.9(3) . .
C21 N11 C20 106.9(4) . .
C21 N11 C27 130.4(4) . .
C20 N11 C27 122.7(4) . .
C6 N12 C7 106.2(4) . .
C6 N12 C13 122.4(4) . .
C7 N12 C13 131.2(4) . .
C14 O1 Cd1 102.6(3) . 1_565
C28 O3 Cd1 129.2(3) . 3_655

loop_
_geom_bond_atom_site_label_1
_geom_bond_atom_site_label_2
_geom_bond_distance
_geom_bond_site_symmetry_2
C1 N2 1.381(6) .
C1 C2 1.395(6) .
C1 C6 1.402(6) .
C2 C3 1.371(7) .
C2 H2 0.9300 .
C3 C4 1.379(7) .
C3 H3 0.9300 .
C4 C5 1.372(8) .
C4 H4 0.9300 .
C5 C6 1.384(7) .
C5 H5 0.9300 .
C6 N12 1.379(6) .
C7 N2 1.311(6) .
C7 N12 1.388(6) .
C7 C8 1.467(6) .
C8 N1 1.325(6) .
C8 C9 1.385(7) .
C9 C10 1.382(7) .
C9 H9 0.9300 .
C10 C11 1.339(7) .
C10 H10 0.9300 .
C11 C12 1.393(7) .
C11 H11 0.9300 .
C12 N1 1.334(6) .
C12 H12 0.9300 .
C13 N12 1.448(6) .
C13 C14 1.522(7) .
C13 H13A 0.9700 .
C13 H13B 0.9700 .
C14 O1 1.180(6) .
C14 O2 1.238(6) .
C15 N4 1.375(6) .
C15 C20 1.379(6) .
C15 C16 1.398(7) .
C16 C17 1.382(7) .
C16 H16 0.9300 .
C17 C18 1.377(7) .
C17 H17 0.9300 .
C18 C19 1.354(7) .
C18 H18 0.9300 .
C19 C20 1.375(6) .
C19 H19 0.9300 .
C20 N11 1.389(6) .
C21 N4 1.329(6) .
C21 N11 1.374(6) .
C21 C22 1.461(6) .
C22 N3 1.328(6) .
C22 C23 1.390(6) .
C23 C24 1.375(7) .
C23 H23 0.9300 .
C24 C25 1.353(8) .
C24 H24 0.9300 .
C25 C26 1.372(7) .
C25 H25 0.9300 .
C26 N3 1.344(6) .
C26 H26 0.9300 .
C27 N11 1.433(6) .
C27 C28 1.525(6) .
C27 H27A 0.9700 .
C27 H27B 0.9700 .
C28 O4 1.224(5) .
C28 O3 1.243(5) .
Cd1 O3 2.238(3) 3_655
Cd1 N4 2.312(4) .
Cd1 N2 2.330(4) .
Cd1 O1 2.349(4) 1_545
Cd1 N1 2.382(4) .
Cd1 N3 2.606(4) .
O1 Cd1 2.349(4) 1_565
O3 Cd1 2.238(3) 3_655
